data_7004635
loop_
_publ_author_name
'Li, Lili'
'Shen, Qiang'
'Xue, Ganglin'
'Xu, Haisheng'
'Hu, Huaiming'
'Feng, Fu'
'Wang, Jiwu'

_publ_section_title
;
 Two sandwich arsenomolybdates based on the new building block
 As(iii)Mo7O279&#x2212;: [Cr2(AsMo7O27)2]12&#x2212; and
 [Cu2(AsMo7O27)2]14&#x2212;
;
_journal_issue 42
_journal_name_full 'Dalton Transactions'
_journal_page_first 5698
_journal_page_last 5700
_journal_paper_doi 10.1039/b809545k
_journal_year 2008
_chemical_formula_sum 'As2 Cr2 H70 Mo14 N12 O65'
_chemical_formula_weight 2875.68
_chemical_name_systematic
;
?
;
_space_group_IT_number 14
_symmetry_cell_setting monoclinic
_symmetry_space_group_name_Hall '-P 2yn'
_symmetry_space_group_name_H-M 'P 1 21/n 1'
_atom_sites_solution_hydrogens none
_atom_sites_solution_primary direct
_atom_sites_solution_secondary difmap
_audit_creation_method SHELXL-97
_cell_angle_alpha 90.00
_cell_angle_beta 92.222(6)
_cell_angle_gamma 90.00
_cell_formula_units_Z 2
_cell_length_a 11.264(3)
_cell_length_b 19.289(6)
_cell_length_c 16.184(5)
_cell_measurement_temperature 293(2)
_cell_volume 3513.7(18)
_computing_cell_refinement 'Bruker SMART'
_computing_data_collection 'Bruker SMART'
_computing_data_reduction 'Bruker SAINT'
_computing_molecular_graphics 'Bruker SHELXTL'
_computing_publication_material 'Bruker SHELXTL'
_computing_structure_refinement 'SHELXL-97 (Sheldrick, 1997)'
_computing_structure_solution 'SHELXS-97 (Sheldrick, 1990)'
_diffrn_ambient_temperature 293(2)
_diffrn_measured_fraction_theta_full 0.999
_diffrn_measured_fraction_theta_max 0.999
_diffrn_measurement_device_type 'CCD area detector'
_diffrn_measurement_method 'phi and omega scans'
_diffrn_radiation_monochromator graphite
_diffrn_radiation_source 'fine-focus sealed tube'
_diffrn_radiation_type MoK\a
_diffrn_radiation_wavelength 0.71073
_diffrn_reflns_av_R_equivalents 0.0576
_diffrn_reflns_av_sigmaI/netI 0.0810
_diffrn_reflns_limit_h_max 13
_diffrn_reflns_limit_h_min -13
_diffrn_reflns_limit_k_max 23
_diffrn_reflns_limit_k_min -22
_diffrn_reflns_limit_l_max 19
_diffrn_reflns_limit_l_min -9
_diffrn_reflns_number 17926
_diffrn_reflns_theta_full 25.10
_diffrn_reflns_theta_max 25.10
_diffrn_reflns_theta_min 1.64
_exptl_absorpt_coefficient_mu 3.757
_exptl_absorpt_correction_T_max 0.615
_exptl_absorpt_correction_T_min 0.436
_exptl_absorpt_correction_type multi-scan
_exptl_absorpt_process_details sadabs
_exptl_crystal_colour green
_exptl_crystal_density_diffrn 2.718
_exptl_crystal_density_method 'not measured'
_exptl_crystal_description block
_exptl_crystal_F_000 2752
_exptl_crystal_size_max 0.272
_exptl_crystal_size_mid 0.186
_exptl_crystal_size_min 0.129
_refine_diff_density_max 2.550
_refine_diff_density_min -1.177
_refine_diff_density_rms 0.245
_refine_ls_extinction_coef 0.00023(9)
_refine_ls_extinction_expression Fc^*^=kFc[1+0.001xFc^2^\l^3^/sin(2\q)]^-1/4^
_refine_ls_extinction_method none
_refine_ls_goodness_of_fit_ref 1.136
_refine_ls_hydrogen_treatment none
_refine_ls_matrix_type full
_refine_ls_number_parameters 378
_refine_ls_number_reflns 6252
_refine_ls_number_restraints 0
_refine_ls_restrained_S_all 1.136
_refine_ls_R_factor_all 0.0822
_refine_ls_R_factor_gt 0.0560
_refine_ls_shift/su_max 0.001
_refine_ls_shift/su_mean 0.000
_refine_ls_structure_factor_coef Fsqd
_refine_ls_weighting_details 'calc w=1/[\s^2^(Fo^2^)+(0.0953P)^2^+0.0000P] where P=(Fo^2^+2Fc^2^)/3'
_refine_ls_weighting_scheme calc
_refine_ls_wR_factor_gt 0.1658
_refine_ls_wR_factor_ref 0.1828
_reflns_number_gt 4370
_reflns_number_total 6252
_reflns_threshold_expression >2sigma(I)
_cod_data_source_file b809545k.txt
_cod_data_source_block xb0937
_cod_original_cell_volume 3513.4(18)
_cod_original_sg_symbol_H-M P21/n
_cod_database_code 7004635

loop_
_symmetry_equiv_pos_as_xyz
'x, y, z'
'-x+1/2, y+1/2, -z+1/2'
'-x, -y, -z'
'x-1/2, -y-1/2, z-1/2'

loop_
_atom_site_label
_atom_site_type_symbol
_atom_site_fract_x
_atom_site_fract_y
_atom_site_fract_z
_atom_site_U_iso_or_equiv
_atom_site_adp_type
_atom_site_occupancy
_atom_site_symmetry_multiplicity
_atom_site_calc_flag
_atom_site_refinement_flags
_atom_site_disorder_assembly
_atom_site_disorder_group
As1 As 1.09744(9) 0.11009(5) 0.38765(7) 0.0216(3) Uani 1 1 d . . .
Cr1 Cr 1.06618(14) -0.05523(8) 0.45255(10) 0.0215(4) Uani 1 1 d . . .
Mo1 Mo 0.76152(8) 0.11701(5) 0.38254(6) 0.0246(3) Uani 1 1 d . . .
Mo2 Mo 0.92439(8) -0.02249(5) 0.26257(6) 0.0252(3) Uani 1 1 d . . .
Mo3 Mo 0.80825(9) 0.11975(5) 0.18448(6) 0.0299(3) Uani 1 1 d . . .
Mo4 Mo 0.95201(9) 0.24795(5) 0.28866(6) 0.0282(3) Uani 1 1 d . . .
Mo5 Mo 1.10527(9) 0.11176(5) 0.17071(6) 0.0286(3) Uani 1 1 d . . .
Mo6 Mo 0.92970(9) 0.23448(5) 0.49118(6) 0.0272(3) Uani 1 1 d . . .
Mo7 Mo 1.22657(8) -0.02174(5) 0.26887(6) 0.0285(3) Uani 1 1 d . . .
O1 O 1.0541(6) 0.0477(4) 0.4603(4) 0.0241(16) Uani 1 1 d . . .
O2 O 0.9624(6) 0.1607(4) 0.3840(4) 0.0220(16) Uani 1 1 d . . .
O3 O 1.0797(5) 0.0575(3) 0.2946(4) 0.0202(15) Uani 1 1 d . . .
O4 O 0.7772(6) 0.1830(4) 0.2742(4) 0.0288(17) Uani 1 1 d . . .
O5 O 0.9811(6) 0.1694(4) 0.2168(4) 0.0290(17) Uani 1 1 d . . .
O6 O 0.8323(6) 0.0580(4) 0.2982(4) 0.0268(17) Uani 1 1 d . . .
O7 O 0.6145(6) 0.0970(4) 0.3620(5) 0.039(2) Uani 1 1 d . . .
O8 O 0.9404(6) -0.0539(3) 0.3663(4) 0.0237(16) Uani 1 1 d . . .
O9 O 1.1861(6) -0.0548(4) 0.3675(5) 0.0290(18) Uani 1 1 d . . .
O10 O 0.8128(7) -0.0719(4) 0.2203(5) 0.0354(19) Uani 1 1 d . . .
O11 O 1.0545(7) -0.0624(4) 0.2239(5) 0.0344(19) Uani 1 1 d . . .
O12 O 1.3042(8) -0.0889(4) 0.2288(5) 0.046(2) Uani 1 1 d . . .
O13 O 1.3402(6) 0.0356(4) 0.2959(5) 0.039(2) Uani 1 1 d . . .
O14 O 0.8079(6) 0.0574(4) 0.4624(5) 0.0277(17) Uani 1 1 d . . .
O15 O 0.9360(6) 0.1560(4) 0.5517(4) 0.0291(18) Uani 1 1 d . . .
O16 O 0.7575(6) 0.1936(4) 0.4427(5) 0.0295(18) Uani 1 1 d . . .
O17 O 0.8554(7) 0.2913(4) 0.5527(5) 0.038(2) Uani 1 1 d . . .
O18 O 1.0746(7) 0.2604(4) 0.4973(5) 0.0358(19) Uani 1 1 d . . .
O19 O 0.8940(6) 0.2862(4) 0.3859(5) 0.0303(18) Uani 1 1 d . . .
O20 O 0.6756(7) 0.0750(5) 0.1706(5) 0.043(2) Uani 1 1 d . . .
O21 O 0.9278(6) 0.0510(4) 0.1623(5) 0.0300(18) Uani 1 1 d . . .
O22 O 1.1869(7) 0.0288(4) 0.1616(5) 0.037(2) Uani 1 1 d . . .
O23 O 0.8953(8) 0.3080(4) 0.2162(5) 0.045(2) Uani 1 1 d . . .
O24 O 1.1005(7) 0.2673(4) 0.3022(5) 0.037(2) Uani 1 1 d . . .
O25 O 0.8112(7) 0.1750(4) 0.0999(5) 0.041(2) Uani 1 1 d . . .
O26 O 1.2186(7) 0.1632(4) 0.2077(5) 0.038(2) Uani 1 1 d . . .
O27 O 1.0850(7) 0.1312(5) 0.0675(5) 0.044(2) Uani 1 1 d . . .
O101 O 0.5720(8) 0.9628(5) 0.2769(6) 0.064(3) Uiso 1 1 d . . .
O102 O 0.1555(8) 0.1740(5) 0.9103(6) 0.059(3) Uiso 1 1 d . . .
O103 O 0.6765(10) 0.3077(6) 0.1386(7) 0.080(3) Uiso 1 1 d . . .
O104 O 0.6979(10) 0.1962(7) 0.6366(7) 0.089(4) Uiso 1 1 d . . .
O105 O 0.3036(12) 0.0776(7) 0.5717(9) 0.104(4) Uiso 1 1 d . . .
O106 O 0.0177(13) 0.7264(8) 0.9639(9) 0.120(5) Uiso 1 1 d . . .
O107 O 0.9114(14) 0.0682(8) 0.9562(10) 0.138(6) Uiso 1 1 d . . .
O108 O 0.4255(17) 0.0871(10) 0.1224(13) 0.160(7) Uiso 1 1 d . . .
O109 O 0.1985(19) 0.3660(11) 0.4320(14) 0.071(6) Uiso 0.50 1 d P . .
O110 O 0.768(2) 0.9687(13) 0.0340(16) 0.217(10) Uiso 1 1 d . . .
O111 O 0.528(2) 0.9273(12) 0.0996(16) 0.219(10) Uiso 1 1 d . . .
O112 O 0.500(3) 0.2906(17) 0.263(2) 0.129(10) Uiso 0.50 1 d P . .
O113 O 0.564(2) 0.0632(12) 0.5613(15) 0.085(7) Uiso 0.50 1 d P . .

loop_
_atom_site_aniso_label
_atom_site_aniso_U_11
_atom_site_aniso_U_22
_atom_site_aniso_U_33
_atom_site_aniso_U_23
_atom_site_aniso_U_13
_atom_site_aniso_U_12
As1 0.0235(5) 0.0199(6) 0.0216(6) -0.0001(4) 0.0052(4) -0.0014(4)
Cr1 0.0254(9) 0.0178(9) 0.0216(9) -0.0001(7) 0.0065(7) 0.0012(7)
Mo1 0.0244(5) 0.0238(5) 0.0258(5) 0.0005(4) 0.0032(4) 0.0008(4)
Mo2 0.0296(5) 0.0225(5) 0.0237(5) -0.0019(4) 0.0019(4) -0.0014(4)
Mo3 0.0322(6) 0.0310(6) 0.0259(6) 0.0015(4) -0.0044(4) 0.0006(4)
Mo4 0.0378(6) 0.0217(5) 0.0253(6) 0.0038(4) 0.0050(4) 0.0001(4)
Mo5 0.0340(6) 0.0285(6) 0.0241(6) 0.0037(4) 0.0089(4) 0.0010(4)
Mo6 0.0352(6) 0.0206(5) 0.0262(6) -0.0010(4) 0.0059(4) -0.0002(4)
Mo7 0.0304(5) 0.0277(6) 0.0282(6) 0.0028(4) 0.0127(4) 0.0060(4)
O1 0.029(4) 0.022(4) 0.022(4) 0.003(3) 0.005(3) -0.001(3)
O2 0.025(4) 0.025(4) 0.016(4) 0.001(3) 0.001(3) 0.000(3)
O3 0.020(3) 0.022(4) 0.019(4) 0.004(3) 0.008(3) -0.002(3)
O4 0.031(4) 0.027(4) 0.028(4) -0.003(3) -0.002(3) 0.001(3)
O5 0.037(4) 0.025(4) 0.025(4) -0.005(3) 0.005(3) 0.002(3)
O6 0.036(4) 0.025(4) 0.019(4) 0.004(3) 0.002(3) 0.001(3)
O7 0.024(4) 0.048(5) 0.045(5) -0.002(4) 0.001(4) -0.002(4)
O8 0.026(4) 0.021(4) 0.024(4) -0.002(3) 0.003(3) -0.002(3)
O9 0.024(4) 0.036(5) 0.027(4) 0.004(4) 0.015(3) 0.001(3)
O10 0.036(4) 0.041(5) 0.030(5) -0.007(4) -0.004(4) -0.011(4)
O11 0.047(5) 0.023(4) 0.034(5) -0.002(4) 0.014(4) -0.001(4)
O12 0.068(6) 0.030(5) 0.042(6) 0.006(4) 0.032(5) 0.016(4)
O13 0.028(4) 0.049(5) 0.042(5) 0.011(4) 0.013(4) -0.014(4)
O14 0.030(4) 0.023(4) 0.030(4) -0.007(3) 0.000(3) -0.002(3)
O15 0.039(4) 0.024(4) 0.025(4) -0.001(3) -0.002(3) -0.005(3)
O16 0.032(4) 0.022(4) 0.034(4) -0.002(3) 0.005(3) 0.004(3)
O17 0.053(5) 0.025(4) 0.036(5) -0.012(4) 0.011(4) 0.004(4)
O18 0.034(4) 0.039(5) 0.034(5) 0.006(4) 0.000(4) -0.010(4)
O19 0.033(4) 0.024(4) 0.034(5) 0.005(3) 0.006(3) 0.001(3)
O20 0.039(5) 0.052(6) 0.037(5) -0.005(4) -0.011(4) -0.002(4)
O21 0.036(4) 0.027(4) 0.028(4) 0.000(3) 0.002(3) -0.001(3)
O22 0.055(5) 0.032(5) 0.024(4) 0.001(4) 0.017(4) 0.003(4)
O23 0.068(6) 0.031(5) 0.035(5) 0.003(4) 0.001(4) 0.011(4)
O24 0.034(4) 0.031(5) 0.048(5) 0.002(4) 0.018(4) -0.012(4)
O25 0.048(5) 0.042(5) 0.032(5) 0.007(4) -0.008(4) 0.004(4)
O26 0.043(5) 0.031(5) 0.041(5) -0.004(4) 0.009(4) 0.002(4)
O27 0.051(5) 0.056(6) 0.026(5) 0.004(4) 0.010(4) 0.007(4)

loop_
_atom_type_symbol
_atom_type_description
_atom_type_scat_dispersion_real
_atom_type_scat_dispersion_imag
_atom_type_scat_source
O O 0.0106 0.0060 'International Tables Vol C Tables 4.2.6.8 and 6.1.1.4'
Mo Mo -1.6832 0.6857 'International Tables Vol C Tables 4.2.6.8 and 6.1.1.4'
Cr Cr 0.3209 0.6236 'International Tables Vol C Tables 4.2.6.8 and 6.1.1.4'
As As 0.0499 2.0058 'International Tables Vol C Tables 4.2.6.8 and 6.1.1.4'
H H 0.0000 0.0000 'International Tables Vol C Tables 4.2.6.8 and 6.1.1.4'
N N 0.0061 0.0033 'International Tables Vol C Tables 4.2.6.8 and 6.1.1.4'

loop_
_geom_angle_atom_site_label_1
_geom_angle_atom_site_label_2
_geom_angle_atom_site_label_3
_geom_angle
_geom_angle_site_symmetry_1
_geom_angle_site_symmetry_3
_geom_angle_publ_flag
O1 As1 O2 97.8(3) . . ?
O1 As1 O3 98.4(3) . . ?
O2 As1 O3 102.1(3) . . ?
O14 Cr1 O15 90.7(3) 3_756 3_756 ?
O14 Cr1 O8 179.3(3) 3_756 . ?
O15 Cr1 O8 88.9(3) 3_756 . ?
O14 Cr1 O9 89.6(3) 3_756 . ?
O15 Cr1 O9 89.2(3) 3_756 . ?
O8 Cr1 O9 89.9(3) . . ?
O14 Cr1 O1 91.5(3) 3_756 . ?
O15 Cr1 O1 175.0(3) 3_756 . ?
O8 Cr1 O1 89.0(3) . . ?
O9 Cr1 O1 95.2(3) . . ?
O14 Cr1 O1 89.9(3) 3_756 3_756 ?
O15 Cr1 O1 95.2(3) 3_756 3_756 ?
O8 Cr1 O1 90.6(3) . 3_756 ?
O9 Cr1 O1 175.5(3) . 3_756 ?
O1 Cr1 O1 80.4(3) . 3_756 ?
O7 Mo1 O16 104.4(4) . . ?
O7 Mo1 O14 104.3(4) . . ?
O16 Mo1 O14 98.7(3) . . ?
O7 Mo1 O6 98.6(3) . . ?
O16 Mo1 O6 152.0(3) . . ?
O14 Mo1 O6 90.8(3) . . ?
O7 Mo1 O4 94.8(3) . . ?
O16 Mo1 O4 87.7(3) . . ?
O14 Mo1 O4 157.6(3) . . ?
O6 Mo1 O4 74.5(3) . . ?
O7 Mo1 O2 167.2(3) . . ?
O16 Mo1 O2 75.4(3) . . ?
O14 Mo1 O2 88.3(3) . . ?
O6 Mo1 O2 78.7(3) . . ?
O4 Mo1 O2 72.5(2) . . ?
O10 Mo2 O8 103.5(3) . . ?
O10 Mo2 O11 102.8(4) . . ?
O8 Mo2 O11 97.4(3) . . ?
O10 Mo2 O6 99.8(3) . . ?
O8 Mo2 O6 91.5(3) . . ?
O11 Mo2 O6 153.0(3) . . ?
O10 Mo2 O21 95.8(3) . . ?
O8 Mo2 O21 157.7(3) . . ?
O11 Mo2 O21 88.9(3) . . ?
O6 Mo2 O21 74.1(3) . . ?
O10 Mo2 O3 168.3(3) . . ?
O8 Mo2 O3 88.2(3) . . ?
O11 Mo2 O3 75.5(3) . . ?
O6 Mo2 O3 79.4(3) . . ?
O21 Mo2 O3 72.7(3) . . ?
O20 Mo3 O25 104.3(4) . . ?
O20 Mo3 O21 103.7(4) . . ?
O25 Mo3 O21 103.9(4) . . ?
O20 Mo3 O4 103.4(3) . . ?
O25 Mo3 O4 102.4(4) . . ?
O21 Mo3 O4 135.9(3) . . ?
O20 Mo3 O6 85.2(3) . . ?
O25 Mo3 O6 170.5(3) . . ?
O21 Mo3 O6 73.7(3) . . ?
O4 Mo3 O6 74.6(3) . . ?
O20 Mo3 O5 172.8(3) . . ?
O25 Mo3 O5 82.9(3) . . ?
O21 Mo3 O5 74.2(3) . . ?
O4 Mo3 O5 74.5(3) . . ?
O6 Mo3 O5 87.6(3) . . ?
O24 Mo4 O23 105.6(4) . . ?
O24 Mo4 O19 100.1(3) . . ?
O23 Mo4 O19 99.9(3) . . ?
O24 Mo4 O5 93.4(3) . . ?
O23 Mo4 O5 100.4(3) . . ?
O19 Mo4 O5 151.5(3) . . ?
O24 Mo4 O2 92.8(3) . . ?
O23 Mo4 O2 161.5(3) . . ?
O19 Mo4 O2 74.6(3) . . ?
O5 Mo4 O2 79.9(3) . . ?
O24 Mo4 O4 160.1(3) . . ?
O23 Mo4 O4 90.2(4) . . ?
O19 Mo4 O4 88.6(3) . . ?
O5 Mo4 O4 71.5(3) . . ?
O2 Mo4 O4 72.2(2) . . ?
O26 Mo5 O27 106.5(4) . . ?
O26 Mo5 O22 99.4(4) . . ?
O27 Mo5 O22 99.1(4) . . ?
O26 Mo5 O5 94.1(3) . . ?
O27 Mo5 O5 100.2(4) . . ?
O22 Mo5 O5 152.2(3) . . ?
O26 Mo5 O3 94.4(3) . . ?
O27 Mo5 O3 159.1(3) . . ?
O22 Mo5 O3 75.8(3) . . ?
O5 Mo5 O3 79.0(3) . . ?
O26 Mo5 O21 161.2(3) . . ?
O27 Mo5 O21 88.4(3) . . ?
O22 Mo5 O21 89.3(3) . . ?
O5 Mo5 O21 71.4(3) . . ?
O3 Mo5 O21 71.5(2) . . ?
O18 Mo6 O17 105.4(4) . . ?
O18 Mo6 O15 101.4(4) . . ?
O17 Mo6 O15 103.3(4) . . ?
O18 Mo6 O19 93.6(3) . . ?
O17 Mo6 O19 95.1(3) . . ?
O15 Mo6 O19 152.0(3) . . ?
O18 Mo6 O16 161.8(3) . . ?
O17 Mo6 O16 89.6(3) . . ?
O15 Mo6 O16 84.8(3) . . ?
O19 Mo6 O16 74.4(3) . . ?
O18 Mo6 O2 92.5(3) . . ?
O17 Mo6 O2 158.9(3) . . ?
O15 Mo6 O2 83.4(3) . . ?
O19 Mo6 O2 72.4(3) . . ?
O16 Mo6 O2 71.0(2) . . ?
O12 Mo7 O13 101.3(4) . . ?
O12 Mo7 O9 102.7(4) . . ?
O13 Mo7 O9 102.3(4) . . ?
O12 Mo7 O22 98.0(4) . . ?
O13 Mo7 O22 92.6(4) . . ?
O9 Mo7 O22 151.4(3) . . ?
O12 Mo7 O11 93.5(4) . . ?
O13 Mo7 O11 161.3(3) . . ?
O9 Mo7 O11 85.2(3) . . ?
O22 Mo7 O11 74.0(3) . . ?
O12 Mo7 O3 162.9(4) . . ?
O13 Mo7 O3 93.4(3) . . ?
O9 Mo7 O3 82.3(3) . . ?
O22 Mo7 O3 72.5(3) . . ?
O11 Mo7 O3 70.4(3) . . ?
As1 O1 Cr1 128.0(4) . . ?
As1 O1 Cr1 129.3(4) . 3_756 ?
Cr1 O1 Cr1 99.6(3) . 3_756 ?
As1 O2 Mo4 116.2(3) . . ?
As1 O2 Mo6 118.2(3) . . ?
Mo4 O2 Mo6 92.8(3) . . ?
As1 O2 Mo1 126.8(3) . . ?
Mo4 O2 Mo1 103.1(3) . . ?
Mo6 O2 Mo1 92.6(2) . . ?
As1 O3 Mo5 117.1(3) . . ?
As1 O3 Mo7 117.6(3) . . ?
Mo5 O3 Mo7 91.7(2) . . ?
As1 O3 Mo2 126.8(3) . . ?
Mo5 O3 Mo2 102.8(3) . . ?
Mo7 O3 Mo2 93.3(2) . . ?
Mo3 O4 Mo1 105.0(3) . . ?
Mo3 O4 Mo4 103.7(3) . . ?
Mo1 O4 Mo4 109.1(3) . . ?
Mo4 O5 Mo5 144.1(4) . . ?
Mo4 O5 Mo3 108.1(3) . . ?
Mo5 O5 Mo3 107.4(3) . . ?
Mo2 O6 Mo1 153.1(4) . . ?
Mo2 O6 Mo3 103.4(3) . . ?
Mo1 O6 Mo3 103.1(3) . . ?
Mo2 O8 Cr1 136.1(4) . . ?
Mo7 O9 Cr1 146.0(4) . . ?
Mo2 O11 Mo7 117.1(4) . . ?
Mo1 O14 Cr1 135.3(4) . 3_756 ?
Mo6 O15 Cr1 145.0(4) . 3_756 ?
Mo1 O16 Mo6 116.9(3) . . ?
Mo4 O19 Mo6 116.9(4) . . ?
Mo3 O21 Mo2 106.2(3) . . ?
Mo3 O21 Mo5 104.4(3) . . ?
Mo2 O21 Mo5 109.2(3) . . ?
Mo5 O22 Mo7 116.2(4) . . ?

loop_
_geom_bond_atom_site_label_1
_geom_bond_atom_site_label_2
_geom_bond_distance
_geom_bond_site_symmetry_2
_geom_bond_publ_flag
As1 O1 1.765(7) . ?
As1 O2 1.806(7) . ?
As1 O3 1.820(7) . ?
Cr1 O14 1.938(7) 3_756 ?
Cr1 O15 1.945(7) 3_756 ?
Cr1 O8 1.951(7) . ?
Cr1 O9 1.965(7) . ?
Cr1 O1 1.993(7) . ?
Cr1 O1 1.998(7) 3_756 ?
Mo1 O7 1.720(7) . ?
Mo1 O16 1.772(7) . ?
Mo1 O14 1.793(7) . ?
Mo1 O6 1.970(7) . ?
Mo1 O4 2.179(7) . ?
Mo1 O2 2.414(7) . ?
Mo2 O10 1.699(7) . ?
Mo2 O8 1.787(7) . ?
Mo2 O11 1.789(7) . ?
Mo2 O6 1.966(7) . ?
Mo2 O21 2.156(7) . ?
Mo2 O3 2.374(6) . ?
Mo3 O20 1.733(8) . ?
Mo3 O25 1.736(8) . ?
Mo3 O21 1.933(7) . ?
Mo3 O4 1.938(7) . ?
Mo3 O6 2.200(7) . ?
Mo3 O5 2.214(7) . ?
Mo4 O24 1.719(8) . ?
Mo4 O23 1.751(8) . ?
Mo4 O19 1.879(7) . ?
Mo4 O5 1.946(7) . ?
Mo4 O2 2.283(7) . ?
Mo4 O4 2.338(7) . ?
Mo5 O26 1.707(8) . ?
Mo5 O27 1.719(8) . ?
Mo5 O22 1.854(8) . ?
Mo5 O5 1.957(7) . ?
Mo5 O3 2.291(6) . ?
Mo5 O21 2.316(7) . ?
Mo6 O18 1.706(7) . ?
Mo6 O17 1.720(7) . ?
Mo6 O15 1.804(7) . ?
Mo6 O19 2.001(7) . ?
Mo6 O16 2.209(7) . ?
Mo6 O2 2.285(7) . ?
Mo7 O12 1.706(7) . ?
Mo7 O13 1.735(8) . ?
Mo7 O9 1.795(7) . ?
Mo7 O22 2.026(8) . ?
Mo7 O11 2.189(8) . ?
Mo7 O3 2.302(6) . ?
O1 Cr1 1.998(7) 3_756 ?
O14 Cr1 1.938(7) 3_756 ?
O15 Cr1 1.945(7) 3_756 ?
